data_2100344
loop_
_publ_author_name
'Hao, Xiang'
'Parkin, Sean'
'Brock, Carolyn Pratt'

_publ_section_title
;
 The unusual phases of anhydrous and hydrated pinacol
;
_journal_coeditor_code WS5034
_journal_issue 6
_journal_name_full 'Acta Crystallographica Section B'
_journal_page_first 689
_journal_page_last 699
_journal_paper_doi 10.1107/S0108768105031356
_journal_volume 61
_journal_year 2005
_chemical_formula_moiety 'C6 H14 O2, 0.5(H2 O)'
_chemical_formula_sum 'C6 H15 O2.5'
_chemical_formula_weight 127.18
_chemical_melting_point 301.0(10)
_chemical_name_common 'pinacol hemihydrate'
_chemical_name_systematic
;
2,3-dimethyl-2,3-butanediol hemihydrate
;
_space_group_IT_number 179
_symmetry_cell_setting hexagonal
_symmetry_space_group_name_Hall 'P 65 2 (0 0 1)'
_symmetry_space_group_name_H-M 'P 65 2 2'
_atom_sites_solution_hydrogens geom
_atom_sites_solution_primary direct
_atom_sites_solution_secondary difmap
_audit_creation_method SHELXL-97
_cell_angle_alpha 90.00
_cell_angle_beta 90.00
_cell_angle_gamma 120.00
_cell_formula_units_Z 12
_cell_length_a 14.696(2)
_cell_length_b 14.696(2)
_cell_length_c 13.686(3)
_cell_measurement_reflns_used 3031
_cell_measurement_temperature 173(2)
_cell_measurement_theta_max 25.35
_cell_measurement_theta_min 1.02
_cell_volume 2559.8(7)
_computing_cell_refinement 'SCALEPACK (Otwinowski & Minor, 1997)'
_computing_data_collection 'COLLECT (Nonius, 1998)'
_computing_data_reduction 'DENZO-SMN (Otwinowski & Minor, 1997)'
_computing_molecular_graphics 'XP in Siemens SHELXTL (Sheldrick, 1994)'
_computing_publication_material
;
SHELX97-2 (Sheldrick, 1997) and local procedures
;
_computing_structure_refinement 'SHELXL-97 (Sheldrick, 1997)'
_computing_structure_solution 'SHELXS-97 (Sheldrick, 1990)'
_diffrn_ambient_temperature 173(2)
_diffrn_detector_area_resol_mean 18
_diffrn_measured_fraction_theta_full 0.999
_diffrn_measured_fraction_theta_max 0.999
_diffrn_measurement_device_type 'Nonius KappaCCD diffractometer'
_diffrn_measurement_method '\w scans at fixed \c = 55\%'
_diffrn_radiation_monochromator graphite
_diffrn_radiation_source 'fine-focus sealed tube'
_diffrn_radiation_type MoK\a
_diffrn_radiation_wavelength 0.71073
_diffrn_reflns_av_R_equivalents 0.0257
_diffrn_reflns_av_sigmaI/netI 0.0202
_diffrn_reflns_limit_h_max 15
_diffrn_reflns_limit_h_min -15
_diffrn_reflns_limit_k_max 13
_diffrn_reflns_limit_k_min -13
_diffrn_reflns_limit_l_max 14
_diffrn_reflns_limit_l_min -14
_diffrn_reflns_number 4442
_diffrn_reflns_theta_full 22.48
_diffrn_reflns_theta_max 22.48
_diffrn_reflns_theta_min 2.19
_diffrn_standards_decay_% <1
_exptl_absorpt_coefficient_mu 0.075
_exptl_absorpt_correction_T_max 0.9926
_exptl_absorpt_correction_T_min 0.9635
_exptl_absorpt_correction_type multi-scan
_exptl_absorpt_process_details 'SCALEPACK (Otwinowski & Minor, 1997)'
_exptl_crystal_colour colorless
_exptl_crystal_density_diffrn 0.990
_exptl_crystal_density_method 'not measured'
_exptl_crystal_description needle
_exptl_crystal_F_000 852
_exptl_crystal_size_max 0.50
_exptl_crystal_size_mid 0.10
_exptl_crystal_size_min 0.10
_refine_diff_density_max 0.250
_refine_diff_density_min -0.157
_refine_ls_extinction_method none
_refine_ls_goodness_of_fit_ref 1.055
_refine_ls_hydrogen_treatment mixed
_refine_ls_matrix_type full
_refine_ls_number_parameters 95
_refine_ls_number_reflns 1121
_refine_ls_number_restraints 5
_refine_ls_restrained_S_all 1.053
_refine_ls_R_factor_all 0.0927
_refine_ls_R_factor_gt 0.0715
_refine_ls_shift/su_max 0.000
_refine_ls_shift/su_mean 0.000
_refine_ls_structure_factor_coef Fsqd
_refine_ls_weighting_details 'calc w=1/[\s^2^(Fo^2^)+(0.1531P)^2^+0.2175P] where P=(Fo^2^+2Fc^2^)/3'
_refine_ls_weighting_scheme calc
_refine_ls_wR_factor_gt 0.1948
_refine_ls_wR_factor_ref 0.2144
_reflns_number_gt 836
_reflns_number_total 1121
_reflns_threshold_expression >2sigma(I)
_cod_data_source_file ws5034.cif
_cod_data_source_block k01235
_cod_depositor_comments
;
The following automatic conversions were performed:
'_symmetry_cell_setting' value 'Hexagonal' changed to 'hexagonal'
according to '/home/saulius/struct/CIF-dictionaries/cif_core.dic'
dictionary named 'cif_core.dic' version 2.4.1 from 2010-06-29.

Automatic conversion script
Id: cif_fix_enum 1527 2010-12-29 10:47:43Z saulius 

The following automatic conversions were performed:

'_chemical_melting_point' value '300-302' was changed to '301.0(10)'
- the average value was taken and precision was estimated.

Automatic conversion script
Id: cif_fix_values 1646 2011-03-28 12:23:43Z adriana 

The following automatic conversions were performed:

'_chemical_melting_point' value '300-302' was changed to '301.0(10)'
- the average value was taken and precision was estimated.

Automatic conversion script
Id: cif_fix_values 1715 2011-07-08 13:25:40Z adriana 
;
_cod_original_sg_symbol_H-M P6(5)22
_cod_original_formula_sum 'C6 H15 O2.50'
_cod_database_code 2100344
_cod_database_fobs_code 2100344

loop_
_symmetry_equiv_pos_as_xyz
'x, y, z'
'-y, x-y, z+2/3'
'-x+y, -x, z+1/3'
'-x, -y, z+1/2'
'y, -x+y, z+1/6'
'x-y, x, z+5/6'
'y, x, -z+2/3'
'x-y, -y, -z'
'-x, -x+y, -z+1/3'
'-y, -x, -z+1/6'
'-x+y, y, -z+1/2'
'x, x-y, -z+5/6'

loop_
_atom_site_label
_atom_site_fract_x
_atom_site_fract_y
_atom_site_fract_z
_atom_site_U_iso_or_equiv
_atom_site_adp_type
_atom_site_calc_flag
_atom_site_refinement_flags
_atom_site_occupancy
_atom_site_disorder_assembly
_atom_site_disorder_group
_atom_site_type_symbol
C1 0.7636(3) 0.2018(3) 0.9135(3) 0.0750(12) Uani d . 1 . . C
C2 0.8251(5) 0.1428(4) 0.9278(4) 0.1050(18) Uani d . 1 . . C
H2A 0.8197 0.1207 0.9961 0.158 Uiso calc R 1 . . H
H2B 0.8991 0.1894 0.9110 0.158 Uiso calc R 1 . . H
H2C 0.7955 0.0808 0.8853 0.158 Uiso calc R 1 . . H
C3 0.6445(4) 0.1272(4) 0.9263(4) 0.1070(18) Uani d . 1 . . C
H3A 0.6081 0.1676 0.9227 0.161 Uiso calc R 1 . . H
H3B 0.6311 0.0924 0.9900 0.161 Uiso calc R 1 . . H
H3C 0.6187 0.0742 0.8744 0.161 Uiso calc R 1 . . H
C4 0.7889(3) 0.2588(3) 0.8147(2) 0.0726(12) Uani d . 1 . . C
C5 0.9050(3) 0.3387(4) 0.8069(4) 0.0887(14) Uani d . 1 . . C
H5A 0.9264 0.3862 0.8633 0.133 Uiso calc R 1 . . H
H5B 0.9181 0.3794 0.7467 0.133 Uiso calc R 1 . . H
H5C 0.9455 0.3023 0.8059 0.133 Uiso calc R 1 . . H
C6 0.7521(4) 0.1832(4) 0.7280(3) 0.0944(16) Uani d . 1 . . C
H6A 0.7708 0.2233 0.6669 0.142 Uiso calc R 1 . . H
H6B 0.6757 0.1372 0.7313 0.142 Uiso calc R 1 . . H
H6C 0.7861 0.1404 0.7302 0.142 Uiso calc R 1 . . H
O1 0.7982(2) 0.2787(2) 0.98827(17) 0.0755(9) Uani d D 1 . . O
H1OA 0.780(7) 0.325(6) 0.974(7) 0.120 Uiso d PD 0.50 . . H
H1OB 0.749(6) 0.236(6) 1.028(6) 0.120 Uiso d PD 0.50 . . H
O2 0.7290(3) 0.3116(2) 0.8107(2) 0.0873(11) Uani d D 1 . . O
H2OA 0.744(9) 0.374(5) 0.830(6) 0.120 Uiso d PD 0.50 . . H
H2OB 0.693(7) 0.302(7) 0.758(5) 0.120 Uiso d PD 0.50 . . H
O1W 1.045(4) 0.0225(18) 0.9167 0.63(3) Uani d S 1 . . O

loop_
_atom_site_aniso_label
_atom_site_aniso_U_11
_atom_site_aniso_U_22
_atom_site_aniso_U_33
_atom_site_aniso_U_12
_atom_site_aniso_U_13
_atom_site_aniso_U_23
C1 0.107(3) 0.077(3) 0.050(2) 0.053(3) -0.005(2) 0.000(2)
C2 0.166(5) 0.119(4) 0.074(3) 0.104(4) 0.007(3) 0.011(3)
C3 0.100(4) 0.084(3) 0.109(4) 0.025(3) 0.028(3) 0.017(3)
C4 0.099(3) 0.082(3) 0.047(2) 0.054(2) -0.008(2) -0.0049(19)
C5 0.077(3) 0.091(3) 0.084(3) 0.032(3) 0.009(2) 0.013(3)
C6 0.132(4) 0.102(3) 0.056(3) 0.063(3) -0.018(2) -0.021(2)
O1 0.094(2) 0.096(2) 0.0406(14) 0.0503(18) -0.0018(13) -0.0054(13)
O2 0.119(3) 0.100(2) 0.0673(19) 0.073(2) -0.0138(16) 0.0029(15)
O1W 0.81(5) 0.46(2) 0.72(7) 0.41(3) 0.000 -0.23(4)

loop_
_atom_type_symbol
_atom_type_description
_atom_type_scat_dispersion_real
_atom_type_scat_dispersion_imag
_atom_type_scat_source
C C 0.0033 0.0016 'International Tables Vol C Tables 4.2.6.8 and 6.1.1.4'
H H 0.0000 0.0000 'International Tables Vol C Tables 4.2.6.8 and 6.1.1.4'
O O 0.0106 0.0060 'International Tables Vol C Tables 4.2.6.8 and 6.1.1.4'

loop_
_geom_angle_atom_site_label_1
_geom_angle_atom_site_label_2
_geom_angle_atom_site_label_3
_geom_angle
_geom_angle_publ_flag
O1 C1 C4 108.0(3) no
O1 C1 C3 108.2(4) no
C4 C1 C3 111.6(4) no
O1 C1 C2 106.1(3) no
C4 C1 C2 111.5(4) no
C3 C1 C2 111.2(4) no
C1 C2 H2A 109.5 no
C1 C2 H2B 109.5 no
H2A C2 H2B 109.5 no
C1 C2 H2C 109.5 no
H2A C2 H2C 109.5 no
H2B C2 H2C 109.5 no
C1 C3 H3A 109.5 no
C1 C3 H3B 109.5 no
H3A C3 H3B 109.5 no
C1 C3 H3C 109.5 no
H3A C3 H3C 109.5 no
H3B C3 H3C 109.5 no
O2 C4 C5 109.6(3) no
O2 C4 C6 105.9(3) no
C5 C4 C6 111.2(4) no
O2 C4 C1 106.3(3) no
C5 C4 C1 110.9(3) no
C6 C4 C1 112.7(3) no
C4 C5 H5A 109.5 no
C4 C5 H5B 109.5 no
H5A C5 H5B 109.5 no
C4 C5 H5C 109.5 no
H5A C5 H5C 109.5 no
H5B C5 H5C 109.5 no
C4 C6 H6A 109.5 no
C4 C6 H6B 109.5 no
H6A C6 H6B 109.5 no
C4 C6 H6C 109.5 no
H6A C6 H6C 109.5 no
H6B C6 H6C 109.5 no
C1 O1 H1OA 109(7) no
C1 O1 H1OB 92(6) no
H1OA O1 H1OB 104(7) no
C4 O2 H2OA 131(7) no
C4 O2 H2OB 115(6) no
H2OA O2 H2OB 105(7) no

loop_
_geom_bond_atom_site_label_1
_geom_bond_atom_site_label_2
_geom_bond_site_symmetry_2
_geom_bond_distance
_geom_bond_publ_flag
C1 O1 . 1.417(5) no
C1 C4 . 1.535(5) no
C1 C3 . 1.541(7) no
C1 C2 . 1.547(6) no
C2 H2A . 0.9800 no
C2 H2B . 0.9800 no
C2 H2C . 0.9800 no
C3 H3A . 0.9800 no
C3 H3B . 0.9800 no
C3 H3C . 0.9800 no
C4 O2 . 1.437(5) no
C4 C5 . 1.515(6) no
C4 C6 . 1.527(5) no
C5 H5A . 0.9800 no
C5 H5B . 0.9800 no
C5 H5C . 0.9800 no
C6 H6A . 0.9800 no
C6 H6B . 0.9800 no
C6 H6C . 0.9800 no
O1 H1OA . 0.87(5) no
O1 H1OB . 0.87(5) no
O2 H2OA . 0.87(5) no
O2 H2OB . 0.87(5) no

loop_
_geom_torsion_atom_site_label_1
_geom_torsion_atom_site_label_2
_geom_torsion_atom_site_label_3
_geom_torsion_atom_site_label_4
_geom_torsion
_geom_torsion_publ_flag
O1 C1 C4 O2 -62.8(4) no
C3 C1 C4 O2 56.0(4) no
C2 C1 C4 O2 -179.1(4) no
O1 C1 C4 C5 56.2(4) no
C3 C1 C4 C5 175.0(4) no
C2 C1 C4 C5 -60.0(4) no
O1 C1 C4 C6 -178.4(4) no
C3 C1 C4 C6 -59.6(5) no
C2 C1 C4 C6 65.4(5) no
